data_4322051
loop_
_publ_author_name
'Douglas J. Chesnut'
'Anakarin Kusnetzow'
'Robert R. Birge'
'Jon Zubieta'

_publ_section_title
;
 Solid State Coordination Chemistry of the Copper Halide- and
 Pseudo-Halide-Organoamine System, Cu-X-[(bis-2,3-(2-pyridyl)pyrazine)] (X
 = Cl, Br, CN): Hydrothermal Synthesis and Structural Characterization
;
_journal_name_full 'Inorganic Chemistry'
_journal_page_first 2663
_journal_page_last 2671
_journal_paper_doi 10.1021/ic990132x
_journal_volume 38
_journal_year 1999
_chemical_formula_sum 'C14 H10 Br2 Cu2 N4'
_chemical_formula_weight 521.16
_chemical_name_systematic
; 
 ? 
;
_space_group_IT_number 15
_symmetry_cell_setting monoclinic
_symmetry_space_group_name_Hall '-C 2yc'
_symmetry_space_group_name_H-M 'C 1 2/c 1'
_atom_sites_solution_hydrogens geom
_atom_sites_solution_primary direct
_atom_sites_solution_secondary difmap
_audit_creation_method SHELXL-97
_cell_angle_alpha 90.00
_cell_angle_beta 113.199(5)
_cell_angle_gamma 90.00
_cell_formula_units_Z 4
_cell_length_a 10.884(2)
_cell_length_b 16.713(4)
_cell_length_c 9.307(2)
_cell_measurement_temperature 115(2)
_cell_volume 1556.1(6)
_computing_structure_refinement 'SHELXL-97 (Sheldrick, 1997)'
_computing_structure_solution 'SHELXS-97 (Sheldrick, 1990)'
_diffrn_ambient_temperature 115(2)
_diffrn_measured_fraction_theta_full 0.962
_diffrn_measured_fraction_theta_max 0.962
_diffrn_radiation_monochromator graphite
_diffrn_radiation_source 'fine-focus sealed tube'
_diffrn_radiation_type MoK\a
_diffrn_radiation_wavelength 0.71073
_diffrn_reflns_av_R_equivalents 0.0285
_diffrn_reflns_av_sigmaI/netI 0.0342
_diffrn_reflns_limit_h_max 14
_diffrn_reflns_limit_h_min -14
_diffrn_reflns_limit_k_max 22
_diffrn_reflns_limit_k_min -10
_diffrn_reflns_limit_l_max 12
_diffrn_reflns_limit_l_min -12
_diffrn_reflns_number 5070
_diffrn_reflns_theta_full 28.27
_diffrn_reflns_theta_max 28.27
_diffrn_reflns_theta_min 2.37
_exptl_absorpt_coefficient_mu 7.868
_exptl_absorpt_correction_type SADABS
_exptl_crystal_density_diffrn 2.225
_exptl_crystal_density_method 'not measured'
_exptl_crystal_F_000 1000
_exptl_crystal_size_max 0.60
_exptl_crystal_size_mid 0.40
_exptl_crystal_size_min 0.40
_refine_diff_density_max 0.965
_refine_diff_density_min -1.695
_refine_diff_density_rms 0.201
_refine_ls_extinction_coef 0.0015(3)
_refine_ls_extinction_expression Fc^*^=kFc[1+0.001xFc^2^\l^3^/sin(2\q)]^-1/4^
_refine_ls_extinction_method SHELXL
_refine_ls_goodness_of_fit_ref 1.050
_refine_ls_hydrogen_treatment mixed
_refine_ls_matrix_type full
_refine_ls_number_parameters 121
_refine_ls_number_reflns 1861
_refine_ls_number_restraints 0
_refine_ls_restrained_S_all 1.050
_refine_ls_R_factor_all 0.0388
_refine_ls_R_factor_gt 0.0344
_refine_ls_shift/su_max 0.011
_refine_ls_shift/su_mean 0.001
_refine_ls_structure_factor_coef Fsqd
_refine_ls_weighting_details 'calc w=1/[\s^2^(Fo^2^)+(0.0631P)^2^+0.0000P] where P=(Fo^2^+2Fc^2^)/3'
_refine_ls_weighting_scheme calc
_refine_ls_wR_factor_gt 0.0875
_refine_ls_wR_factor_ref 0.0898
_reflns_number_gt 1680
_reflns_number_total 1861
_reflns_threshold_expression >2sigma(I)
_cod_data_source_file ic990132x_3.cif
_cod_data_source_block '[Cu2Br2(bipypy)]'
_cod_original_cell_volume 1556.0(6)
_cod_database_code 4322051

loop_
_symmetry_equiv_pos_as_xyz
'x, y, z'
'-x, y, -z+1/2'
'x+1/2, y+1/2, z'
'-x+1/2, y+1/2, -z+1/2'
'-x, -y, -z'
'x, -y, z-1/2'
'-x+1/2, -y+1/2, -z'
'x+1/2, -y+1/2, z-1/2'

loop_
_atom_site_label
_atom_site_type_symbol
_atom_site_fract_x
_atom_site_fract_y
_atom_site_fract_z
_atom_site_U_iso_or_equiv
_atom_site_adp_type
_atom_site_occupancy
_atom_site_symmetry_multiplicity
_atom_site_calc_flag
_atom_site_refinement_flags
_atom_site_disorder_assembly
_atom_site_disorder_group
Br1 Br 0.80653(3) 0.115008(19) 0.12243(3) 0.01373(14) Uani 1 1 d . . .
Cu1 Cu 1.02283(4) 0.15851(2) 0.12511(4) 0.01398(15) Uani 1 1 d . . .
N1 N 1.0716(2) 0.27208(17) 0.0815(3) 0.0115(5) Uani 1 1 d . . .
N2 N 1.0239(3) 0.14103(17) -0.0928(3) 0.0112(5) Uani 1 1 d . . .
C1 C 1.1231(3) 0.3305(2) 0.1855(4) 0.0160(6) Uani 1 1 d . . .
C2 C 1.1711(3) 0.4015(2) 0.1495(4) 0.0190(7) Uani 1 1 d . . .
C3 C 1.1727(3) 0.4098(2) 0.0017(4) 0.0166(6) Uani 1 1 d . . .
C4 C 1.1266(3) 0.34782(19) -0.1040(4) 0.0129(6) Uani 1 1 d . . .
C5 C 1.0721(3) 0.28075(18) -0.0629(3) 0.0095(5) Uani 1 1 d . . .
C6 C 1.0210(3) 0.21083(19) -0.1677(3) 0.0105(6) Uani 1 1 d . . .
C7 C 1.0054(3) 0.0731(2) -0.1727(3) 0.0129(6) Uani 1 1 d . . .
H1 H 1.129(3) 0.324(2) 0.286(5) 0.007(8) Uiso 1 1 d . . .
H2 H 1.200(4) 0.443(3) 0.229(5) 0.024(11) Uiso 1 1 d . . .
H3 H 1.208(4) 0.449(3) -0.020(5) 0.017(10) Uiso 1 1 d . . .
H4 H 1.129(4) 0.353(3) -0.199(6) 0.022(11) Uiso 1 1 d . . .
H7 H 1.011(4) 0.025(3) -0.110(5) 0.026(11) Uiso 1 1 d . . .

loop_
_atom_site_aniso_label
_atom_site_aniso_U_11
_atom_site_aniso_U_22
_atom_site_aniso_U_33
_atom_site_aniso_U_23
_atom_site_aniso_U_13
_atom_site_aniso_U_12
Br1 0.0170(2) 0.0192(2) 0.00605(18) -0.00226(11) 0.00568(13) -0.00262(11)
Cu1 0.0228(2) 0.0183(2) 0.0039(2) 0.00030(14) 0.00856(15) -0.00193(15)
N1 0.0126(11) 0.0186(13) 0.0045(10) 0.0005(10) 0.0047(9) -0.0007(9)
N2 0.0154(12) 0.0166(12) 0.0038(10) 0.0011(10) 0.0061(9) 0.0017(10)
C1 0.0178(14) 0.0236(17) 0.0086(13) -0.0038(13) 0.0074(11) -0.0016(12)
C2 0.0203(16) 0.0213(16) 0.0157(15) -0.0065(14) 0.0075(13) -0.0043(13)
C3 0.0168(15) 0.0178(16) 0.0159(15) -0.0020(13) 0.0071(12) -0.0061(13)
C4 0.0142(13) 0.0183(16) 0.0068(13) -0.0009(12) 0.0048(10) -0.0030(11)
C5 0.0119(12) 0.0155(14) 0.0023(11) -0.0002(11) 0.0040(9) 0.0010(11)
C6 0.0130(12) 0.0147(14) 0.0069(13) 0.0008(11) 0.0073(10) -0.0003(11)
C7 0.0219(14) 0.0154(15) 0.0040(13) 0.0014(12) 0.0077(10) 0.0004(12)

loop_
_atom_type_symbol
_atom_type_description
_atom_type_scat_dispersion_real
_atom_type_scat_dispersion_imag
_atom_type_scat_source
C C 0.0033 0.0016 'International Tables Vol C Tables 4.2.6.8 and 6.1.1.4'
H H 0.0000 0.0000 'International Tables Vol C Tables 4.2.6.8 and 6.1.1.4'
N N 0.0061 0.0033 'International Tables Vol C Tables 4.2.6.8 and 6.1.1.4'
Cu Cu 0.3201 1.2651 'International Tables Vol C Tables 4.2.6.8 and 6.1.1.4'
Br Br -0.2901 2.4595 'International Tables Vol C Tables 4.2.6.8 and 6.1.1.4'

loop_
_geom_angle_atom_site_label_1
_geom_angle_atom_site_label_2
_geom_angle_atom_site_label_3
_geom_angle
_geom_angle_site_symmetry_1
_geom_angle_site_symmetry_3
_geom_angle_publ_flag
Cu1 Br1 Cu1 62.80(2) . 2_755 ?
N2 Cu1 N1 80.44(10) . . ?
N2 Cu1 Br1 109.05(7) . . ?
N1 Cu1 Br1 126.38(7) . . ?
N2 Cu1 Br1 127.22(8) . 2_755 ?
N1 Cu1 Br1 107.76(7) . 2_755 ?
Br1 Cu1 Br1 106.39(2) . 2_755 ?
N2 Cu1 Cu1 167.14(8) . 2_755 ?
N1 Cu1 Cu1 109.69(7) . 2_755 ?
Br1 Cu1 Cu1 58.737(16) . 2_755 ?
Br1 Cu1 Cu1 58.46(2) 2_755 2_755 ?
C1 N1 C5 118.5(3) . . ?
C1 N1 Cu1 126.9(2) . . ?
C5 N1 Cu1 113.4(2) . . ?
C7 N2 C6 118.8(3) . . ?
C7 N2 Cu1 128.0(2) . . ?
C6 N2 Cu1 112.2(2) . . ?
N1 C1 C2 122.7(3) . . ?
C3 C2 C1 118.5(3) . . ?
C4 C3 C2 119.2(3) . . ?
C3 C4 C5 118.9(3) . . ?
N1 C5 C4 121.9(3) . . ?
N1 C5 C6 114.9(3) . . ?
C4 C5 C6 123.0(3) . . ?
N2 C6 C6 119.31(17) . 2_754 ?
N2 C6 C5 114.5(2) . . ?
C6 C6 C5 126.09(17) 2_754 . ?
N2 C7 C7 120.61(17) . 2_754 ?

loop_
_geom_bond_atom_site_label_1
_geom_bond_atom_site_label_2
_geom_bond_distance
_geom_bond_site_symmetry_2
_geom_bond_publ_flag
Br1 Cu1 2.4546(7) . ?
Br1 Cu1 2.4618(6) 2_755 ?
Cu1 N2 2.053(3) . ?
Cu1 N1 2.054(3) . ?
Cu1 Br1 2.4618(6) 2_755 ?
Cu1 Cu1 2.5615(9) 2_755 ?
N1 C1 1.333(4) . ?
N1 C5 1.354(4) . ?
N2 C7 1.328(4) . ?
N2 C6 1.353(4) . ?
C1 C2 1.390(5) . ?
C2 C3 1.389(5) . ?
C3 C4 1.381(5) . ?
C4 C5 1.391(4) . ?
C5 C6 1.483(4) . ?
C6 C6 1.416(5) 2_754 ?
C7 C7 1.397(6) 2_754 ?
